data_7220233
loop_
_publ_author_name
'Zhou, Wanli'
'Peng, Jun'
'Zhang, Zheyu'
'Shi, Zhenyu'
'Khan, shifa Ullah'
'Liu, Hong-Sheng'

_publ_section_title
;
 Assembly of hybrids based on polyoxotungstates and Co-tris(imidazolyl)
 complexes with bifunctional electrocatalytic activities
;
_journal_name_full 'RSC Adv.'
_journal_paper_doi 10.1039/C5RA01165E
_journal_year 2015
_chemical_formula_moiety 'C30 H24 B Co2 N12 O44 W12'
_chemical_formula_sum 'C30 H45 B Co2 N12 O50 W12'
_chemical_formula_weight 3708.65
_chemical_name_systematic
; 
 ? 
;
_space_group_IT_number 2
_symmetry_cell_setting triclinic
_symmetry_space_group_name_Hall '-P 1'
_symmetry_space_group_name_H-M 'P -1'
_atom_sites_solution_hydrogens geom
_atom_sites_solution_primary direct
_atom_sites_solution_secondary difmap
_audit_creation_method SHELXL-97
_audit_update_record
;
2014-11-23 deposited with the CCDC.
2015-04-13 downloaded from the CCDC.
;
_cell_angle_alpha 70.126(5)
_cell_angle_beta 67.298(5)
_cell_angle_gamma 64.847(5)
_cell_formula_units_Z 1
_cell_length_a 11.730(5)
_cell_length_b 12.698(5)
_cell_length_c 13.453(5)
_cell_measurement_reflns_used 9789
_cell_measurement_temperature 293(2)
_cell_measurement_theta_max 25.00
_cell_measurement_theta_min 3.12
_cell_volume 1635.7(11)
_computing_cell_refinement CrysAlis
_computing_data_collection 'CrysAlis (Oxford Diffraction,2006)'
_computing_data_reduction CrysAlis
_computing_molecular_graphics 'Bruker SHELXTL'
_computing_publication_material 'Bruker SHELXTL'
_computing_structure_refinement 'SHELXL-97 (Sheldrick, 1997)'
_computing_structure_solution 'SHELXS-97 (Sheldrick, 1990)'
_diffrn_ambient_temperature 293(2)
_diffrn_measured_fraction_theta_full 0.996
_diffrn_measured_fraction_theta_max 0.996
_diffrn_measurement_device_type 'Xcalibur, Ruby, Gemini ultra'
_diffrn_measurement_method '\w scan'
_diffrn_radiation_monochromator graphite
_diffrn_radiation_source 'fine-focus sealed tube'
_diffrn_radiation_type MoK\a
_diffrn_radiation_wavelength 0.71069
_diffrn_reflns_av_R_equivalents 0.0381
_diffrn_reflns_av_sigmaI/netI 0.0675
_diffrn_reflns_limit_h_max 13
_diffrn_reflns_limit_h_min -12
_diffrn_reflns_limit_k_max 14
_diffrn_reflns_limit_k_min -15
_diffrn_reflns_limit_l_max 15
_diffrn_reflns_limit_l_min -15
_diffrn_reflns_number 9789
_diffrn_reflns_theta_full 25.00
_diffrn_reflns_theta_max 25.00
_diffrn_reflns_theta_min 3.12
_exptl_absorpt_coefficient_mu 21.609
_exptl_absorpt_correction_T_max 0.002
_exptl_absorpt_correction_T_min 0.000
_exptl_absorpt_correction_type multi-scan
_exptl_absorpt_process_details 'SADABS, Sheldrick, 1996'
_exptl_crystal_colour red
_exptl_crystal_density_diffrn 3.765
_exptl_crystal_density_method 'not measured'
_exptl_crystal_description block
_exptl_crystal_F_000 1656
_exptl_crystal_size_max 0.38
_exptl_crystal_size_mid 0.36
_exptl_crystal_size_min 0.30
_refine_diff_density_max 2.838
_refine_diff_density_min -3.196
_refine_diff_density_rms 0.413
_refine_ls_extinction_method none
_refine_ls_goodness_of_fit_ref 1.039
_refine_ls_hydrogen_treatment constr
_refine_ls_matrix_type full
_refine_ls_number_parameters 538
_refine_ls_number_reflns 5728
_refine_ls_number_restraints 204
_refine_ls_restrained_S_all 1.025
_refine_ls_R_factor_all 0.0920
_refine_ls_R_factor_gt 0.0824
_refine_ls_shift/su_max 0.001
_refine_ls_shift/su_mean 0.000
_refine_ls_structure_factor_coef Fsqd
_refine_ls_weighting_details 'calc w=1/[\s^2^(Fo^2^)+(0.0000P)^2^+400.0000P] where P=(Fo^2^+2Fc^2^)/3'
_refine_ls_weighting_scheme calc
_refine_ls_wR_factor_gt 0.1806
_refine_ls_wR_factor_ref 0.1849
_reflns_number_gt 5082
_reflns_number_total 5728
_reflns_threshold_expression >2sigma(I)
_cod_data_source_file c5ra01165e2.cif
_cod_data_source_block co
_cod_database_code 7220233

loop_
_symmetry_equiv_pos_as_xyz
'x, y, z'
'-x, -y, -z'

loop_
_atom_site_label
_atom_site_type_symbol
_atom_site_fract_x
_atom_site_fract_y
_atom_site_fract_z
_atom_site_U_iso_or_equiv
_atom_site_adp_type
_atom_site_occupancy
_atom_site_symmetry_multiplicity
_atom_site_calc_flag
_atom_site_refinement_flags
W1 W 0.56177(13) 0.21005(10) 0.64540(10) 0.0265(3) Uani 1 1 d .
W2 W 0.29038(11) 0.35021(11) 0.54492(10) 0.0237(3) Uani 1 1 d .
W3 W 0.29477(12) 0.43298(13) 0.76642(10) 0.0344(4) Uani 1 1 d .
W4 W 0.50514(13) 0.58287(11) 0.71874(10) 0.0253(3) Uani 1 1 d .
W5 W 0.77389(11) 0.35809(10) 0.60165(10) 0.0209(3) Uani 1 1 d .
W6 W 0.76696(12) 0.27553(11) 0.38157(12) 0.0313(4) Uani 1 1 d .
Co1 Co 0.7019(4) -0.1201(3) 0.7518(3) 0.0205(8) Uani 1 1 d .
B1 B 0.5000 0.5000 0.5000 0.061(19) Uani 1 2 d SU
O1 O 0.6010(19) 0.0629(18) 0.7166(15) 0.024(4) Uani 1 1 d U
O2 O 0.193(2) 0.277(2) 0.570(2) 0.043(6) Uani 1 1 d U
O3 O 0.200(2) 0.397(2) 0.8915(18) 0.033(5) Uani 1 1 d .
O4 O 0.512(3) 0.621(2) 0.8252(19) 0.044(6) Uani 1 1 d U
O5 O 0.902(2) 0.288(2) 0.650(2) 0.051(7) Uani 1 1 d .
O6 O 0.902(2) 0.161(2) 0.3283(19) 0.037(5) Uani 1 1 d U
O7 O 0.679(3) 0.188(3) 0.504(2) 0.054(7) Uani 1 1 d U
O8 O 0.687(3) 0.248(2) 0.671(2) 0.047(6) Uani 1 1 d U
O9 O 0.840(4) 0.296(3) 0.474(2) 0.075(11) Uani 1 1 d .
O10 O 0.655(3) 0.446(2) 0.712(2) 0.047(6) Uani 1 1 d U
O11 O 0.433(3) 0.285(3) 0.759(2) 0.063(8) Uani 1 1 d U
O12 O 0.450(4) 0.239(3) 0.581(3) 0.013(8) Uani 0.50 1 d PU
O12' O 0.414(4) 0.196(4) 0.610(3) 0.019(9) Uani 0.50 1 d PU
O13 O 0.247(3) 0.409(3) 0.667(3) 0.010(7) Uani 0.50 1 d PU
O13' O 0.211(4) 0.366(3) 0.697(3) 0.012(8) Uani 0.50 1 d PU
O14 O 0.390(4) 0.496(3) 0.822(3) 0.013(8) Uani 0.50 1 d PU
O14' O 0.419(4) 0.474(4) 0.769(4) 0.030(10) Uani 0.50 1 d PU
O15 O 0.353(3) 0.709(3) 0.684(3) 0.070(8) Uani 1 1 d U
O16 O 0.607(2) 0.6686(19) 0.5996(17) 0.033(5) Uani 1 1 d U
O17 O 0.189(2) 0.503(2) 0.4886(18) 0.046(7) Uani 1 1 d .
O18 O 0.580(3) 0.453(3) 0.391(2) 0.006(6) Uani 0.50 1 d PU
O19 O 0.417(4) 0.486(4) 0.454(3) 0.023(9) Uani 0.50 1 d PU
O20 O 0.387(4) 0.616(3) 0.473(3) 0.016(8) Uani 0.50 1 d PU
O21 O 0.568(3) 0.597(3) 0.422(3) 0.016(8) Uani 0.50 1 d PU
O22 O 0.178(4) 0.611(4) 0.743(4) 0.021(9) Uani 0.50 1 d PU
O22' O 0.210(4) 0.581(3) 0.697(3) 0.013(8) Uani 0.50 1 d PU
O1W O 0.857(2) -0.081(2) 0.6080(19) 0.036(5) Uani 1 1 d .
O2W O 0.626(2) -0.126(2) 0.6320(19) 0.040(6) Uani 1 1 d .
O3W O 0.8872(17) -0.0788(17) 0.3868(15) 0.017(4) Uani 1 1 d U
O4W O 0.623(4) 0.028(4) 0.413(3) 0.095(12) Uani 1 1 d U
O5W O 1.163(7) 0.110(6) 0.797(6) 0.18(2) Uani 1 1 d U
C1 C 0.266(2) -0.247(2) 0.994(2) 0.010(5) Uani 1 1 d U
C2 C 0.170(2) -0.178(2) 0.941(2) 0.014(5) Uani 1 1 d U
H2 H 0.1738 -0.1061 0.8925 0.017 Uiso 1 1 calc R
C3 C 0.067(3) -0.217(2) 0.964(2) 0.016(6) Uani 1 1 d U
C4 C 0.059(3) -0.328(2) 1.040(2) 0.022(6) Uani 1 1 d .
H4 H -0.0108 -0.3536 1.0591 0.026 Uiso 1 1 calc R
C5 C 0.164(3) -0.391(3) 1.083(3) 0.025(7) Uani 1 1 d .
C6 C 0.267(3) -0.357(2) 1.063(2) 0.018(6) Uani 1 1 d .
H6 H 0.3359 -0.4054 1.0949 0.022 Uiso 1 1 calc R
C7 C 0.440(3) -0.225(2) 1.048(2) 0.019(6) Uani 1 1 d .
H7 H 0.4215 -0.2620 1.1228 0.023 Uiso 1 1 calc R
C8 C 0.534(3) -0.180(3) 0.992(2) 0.023(6) Uani 1 1 d .
H8 H 0.5906 -0.1741 1.0217 0.027 Uiso 1 1 calc R
C9 C 0.438(3) -0.155(3) 0.876(2) 0.023(6) Uani 1 1 d U
H9 H 0.4148 -0.1320 0.8105 0.028 Uiso 1 1 calc R
C10 C -0.081(3) -0.030(3) 0.882(3) 0.029(7) Uani 1 1 d .
H10 H -0.0513 0.0243 0.8880 0.035 Uiso 1 1 calc R
C11 C -0.181(3) -0.002(3) 0.838(3) 0.032(7) Uani 1 1 d U
H11 H -0.2321 0.0741 0.8114 0.039 Uiso 1 1 calc R
C12 C -0.104(2) -0.196(2) 0.887(2) 0.016(6) Uani 1 1 d U
H12 H -0.0919 -0.2762 0.8991 0.019 Uiso 1 1 calc R
C13 C 0.086(3) -0.522(3) 1.269(3) 0.046(11) Uani 1 1 d .
H13 H 0.0243 -0.4628 1.3069 0.055 Uiso 1 1 calc R
C14 C 0.114(3) -0.637(3) 1.311(3) 0.040(9) Uani 1 1 d .
H14 H 0.0778 -0.6731 1.3824 0.048 Uiso 1 1 calc R
C15 C 0.230(3) -0.612(2) 1.145(2) 0.022(6) Uani 1 1 d U
H15 H 0.2907 -0.6277 1.0774 0.026 Uiso 1 1 calc R
N1 N 0.206(2) -0.694(2) 1.229(2) 0.027(6) Uani 1 1 d U
N2 N 0.160(2) -0.5033(19) 1.164(2) 0.019(5) Uani 1 1 d .
N3 N -0.035(2) -0.150(2) 0.9153(19) 0.023(5) Uani 1 1 d .
N4 N -0.192(2) -0.105(2) 0.840(2) 0.029(6) Uani 1 1 d .
N5 N 0.538(2) -0.142(2) 0.8863(18) 0.016(5) Uani 1 1 d .
N6 N 0.374(2) -0.208(2) 0.9730(19) 0.018(5) Uani 1 1 d .

loop_
_atom_site_aniso_label
_atom_site_aniso_U_11
_atom_site_aniso_U_22
_atom_site_aniso_U_33
_atom_site_aniso_U_23
_atom_site_aniso_U_13
_atom_site_aniso_U_12
W1 0.0380(7) 0.0065(6) 0.0216(6) 0.0024(5) -0.0094(5) 0.0014(5)
W2 0.0210(6) 0.0285(7) 0.0267(7) -0.0051(5) -0.0081(5) -0.0122(5)
W3 0.0187(6) 0.0421(9) 0.0191(6) 0.0097(6) -0.0002(5) -0.0062(6)
W4 0.0356(7) 0.0227(7) 0.0262(7) 0.0021(5) -0.0160(6) -0.0168(6)
W5 0.0161(6) 0.0184(6) 0.0274(6) -0.0005(5) -0.0092(5) -0.0057(5)
W6 0.0194(6) 0.0117(6) 0.0436(8) -0.0062(6) 0.0042(6) 0.0007(5)
Co1 0.0227(19) 0.0098(19) 0.028(2) 0.0059(16) -0.0133(17) -0.0074(16)
B1 0.06(2) 0.06(2) 0.06(2) -0.013(10) -0.016(11) -0.021(11)
O1 0.027(8) 0.018(8) 0.018(7) 0.009(6) -0.012(6) -0.004(6)
O2 0.031(9) 0.037(9) 0.051(10) 0.000(7) 0.000(7) -0.021(7)
O3 0.025(11) 0.026(12) 0.038(13) 0.006(10) -0.003(10) -0.015(10)
O4 0.054(10) 0.038(10) 0.029(9) -0.003(7) -0.014(7) -0.009(7)
O5 0.024(12) 0.042(16) 0.050(16) 0.022(12) -0.009(11) -0.004(11)
O6 0.031(9) 0.031(9) 0.037(9) -0.013(7) -0.003(7) -0.002(7)
O7 0.067(11) 0.054(10) 0.045(10) -0.019(8) 0.004(8) -0.035(8)
O8 0.054(10) 0.047(10) 0.046(10) -0.013(8) 0.002(7) -0.034(8)
O9 0.13(3) 0.12(3) 0.019(13) -0.018(15) 0.016(15) -0.11(3)
O10 0.050(10) 0.035(9) 0.043(10) -0.002(7) -0.001(7) -0.018(8)
O11 0.062(11) 0.069(12) 0.054(11) -0.031(8) -0.023(8) 0.001(8)
O12 0.010(11) 0.012(11) 0.013(11) -0.002(8) -0.002(8) -0.001(8)
O12' 0.017(12) 0.019(12) 0.024(12) -0.004(9) -0.008(9) -0.007(9)
O13 0.007(10) 0.011(11) 0.010(11) 0.002(8) -0.005(8) -0.004(8)
O13' 0.013(11) 0.008(11) 0.015(11) -0.001(8) -0.005(8) -0.002(8)
O14 0.014(11) 0.010(11) 0.017(11) -0.003(8) -0.004(8) -0.006(8)
O14' 0.030(13) 0.028(14) 0.028(13) -0.003(9) -0.008(9) -0.008(9)
O15 0.070(8) 0.070(8) 0.070(8) -0.014(2) -0.020(3) -0.024(3)
O16 0.042(9) 0.020(8) 0.027(8) 0.000(7) 0.002(7) -0.015(7)
O17 0.051(15) 0.036(15) 0.019(12) 0.012(10) 0.009(11) -0.017(12)
O18 0.006(6) 0.006(6) 0.006(6) -0.0012(16) -0.002(2) -0.002(2)
O19 0.024(12) 0.021(12) 0.025(12) -0.007(9) -0.006(9) -0.009(9)
O20 0.020(11) 0.013(11) 0.016(11) -0.002(8) -0.006(8) -0.006(8)
O21 0.012(11) 0.014(11) 0.017(11) 0.002(8) 0.002(8) -0.009(8)
O22 0.022(12) 0.019(12) 0.019(12) -0.001(9) -0.003(9) -0.008(9)
O22' 0.013(11) 0.009(11) 0.017(11) -0.005(9) -0.004(8) -0.001(8)
O1W 0.026(12) 0.031(13) 0.042(14) -0.006(11) -0.008(10) -0.002(10)
O2W 0.048(15) 0.043(15) 0.037(13) -0.008(11) -0.018(12) -0.018(12)
O3W 0.017(4) 0.017(4) 0.017(4) -0.0036(13) -0.0048(15) -0.0060(16)
O4W 0.096(15) 0.091(15) 0.104(15) -0.019(9) -0.030(9) -0.038(10)
O5W 0.18(3) 0.18(3) 0.18(3) -0.039(11) -0.047(12) -0.061(13)
C1 0.013(8) 0.003(8) 0.011(8) 0.001(7) -0.006(7) 0.000(7)
C2 0.017(9) 0.013(9) 0.017(9) 0.002(7) -0.012(7) -0.006(7)
C3 0.023(9) 0.013(9) 0.014(9) -0.003(7) -0.010(7) -0.003(7)
C4 0.032(16) 0.017(15) 0.022(15) 0.006(12) -0.011(13) -0.018(13)
C5 0.029(16) 0.017(15) 0.032(17) 0.002(13) -0.021(14) -0.003(13)
C6 0.014(13) 0.010(14) 0.029(15) -0.007(12) -0.015(12) 0.008(11)
C7 0.019(14) 0.018(15) 0.010(13) -0.005(11) -0.002(11) 0.002(12)
C8 0.023(15) 0.036(18) 0.019(15) -0.008(13) -0.007(12) -0.017(14)
C9 0.026(10) 0.022(10) 0.021(10) 0.000(8) -0.012(8) -0.007(8)
C10 0.023(15) 0.012(15) 0.06(2) -0.017(14) -0.025(15) 0.005(12)
C11 0.029(10) 0.024(11) 0.033(11) -0.002(8) -0.007(8) -0.004(8)
C12 0.007(8) 0.017(9) 0.018(9) 0.000(7) -0.003(7) -0.001(7)
C13 0.010(15) 0.025(19) 0.06(2) 0.011(17) 0.008(15) 0.002(13)
C14 0.008(14) 0.06(3) 0.028(17) 0.010(17) 0.004(12) -0.009(15)
C15 0.026(10) 0.012(9) 0.021(9) -0.001(7) -0.009(8) 0.001(7)
N1 0.023(9) 0.026(10) 0.026(9) 0.006(7) -0.010(7) -0.010(7)
N2 0.025(13) 0.007(11) 0.031(14) 0.004(10) -0.022(11) -0.002(10)
N3 0.021(12) 0.029(15) 0.020(13) -0.012(11) -0.004(10) -0.008(11)
N4 0.022(13) 0.035(16) 0.027(14) -0.006(12) -0.014(11) 0.000(12)
N5 0.016(11) 0.016(12) 0.022(12) 0.006(10) -0.013(10) -0.011(10)
N6 0.024(12) 0.011(12) 0.022(12) -0.002(10) -0.019(10) 0.002(10)

loop_
_atom_type_symbol
_atom_type_description
_atom_type_scat_dispersion_real
_atom_type_scat_dispersion_imag
_atom_type_scat_source
C C 0.0033 0.0016 'International Tables Vol C Tables 4.2.6.8 and 6.1.1.4'
H H 0.0000 0.0000 'International Tables Vol C Tables 4.2.6.8 and 6.1.1.4'
N N 0.0061 0.0033 'International Tables Vol C Tables 4.2.6.8 and 6.1.1.4'
O O 0.0106 0.0060 'International Tables Vol C Tables 4.2.6.8 and 6.1.1.4'
B B 0.0013 0.0007 'International Tables Vol C Tables 4.2.6.8 and 6.1.1.4'
Co Co 0.3494 0.9721 'International Tables Vol C Tables 4.2.6.8 and 6.1.1.4'
W W -0.8490 6.8722 'International Tables Vol C Tables 4.2.6.8 and 6.1.1.4'

loop_
_geom_angle_atom_site_label_1
_geom_angle_atom_site_label_2
_geom_angle_atom_site_label_3
_geom_angle
_geom_angle_site_symmetry_1
_geom_angle_site_symmetry_3
O12 W1 O1 109.3(15) . .
O12 W1 O11 92.5(15) . .
O1 W1 O11 100.2(12) . .
O12 W1 O8 152.7(16) . .
O1 W1 O8 97.3(11) . .
O11 W1 O8 88.4(12) . .
O12 W1 O7 81.7(15) . .
O1 W1 O7 99.2(11) . .
O11 W1 O7 160.6(13) . .
O8 W1 O7 88.5(11) . .
O12 W1 O12' 19.8(15) . .
O1 W1 O12' 91.1(14) . .
O11 W1 O12' 88.4(14) . .
O8 W1 O12' 171.4(14) . .
O7 W1 O12' 91.9(14) . .
O12 W1 O21 56.5(16) . 2_666
O1 W1 O21 159.0(10) . 2_666
O11 W1 O21 67.7(13) . 2_666
O8 W1 O21 99.3(12) . 2_666
O7 W1 O21 93.9(13) . 2_666
O12' W1 O21 72.2(14) . 2_666
O12 W1 O20 89.8(16) . 2_666
O1 W1 O20 154.1(11) . 2_666
O11 W1 O20 96.1(14) . 2_666
O8 W1 O20 63.0(12) . 2_666
O7 W1 O20 65.6(12) . 2_666
O12' W1 O20 109.5(15) . 2_666
O21 W1 O20 46.8(12) 2_666 2_666
O2 W2 O13 108.6(15) . .
O2 W2 O17 100.0(12) . .
O13 W2 O17 84.9(13) . .
O2 W2 O16 100.4(11) . 2_666
O13 W2 O16 151.1(14) . 2_666
O17 W2 O16 89.7(10) . 2_666
O2 W2 O12 108.5(15) . .
O13 W2 O12 88.3(15) . .
O17 W2 O12 151.4(15) . .
O16 W2 O12 83.0(13) 2_666 .
O2 W2 O13' 86.8(15) . .
O13 W2 O13' 22.6(12) . .
O17 W2 O13' 94.7(13) . .
O16 W2 O13' 170.8(13) 2_666 .
O12 W2 O13' 89.4(15) . .
O2 W2 O12' 87.6(15) . .
O13 W2 O12' 90.3(15) . .
O17 W2 O12' 171.9(15) . .
O16 W2 O12' 91.4(13) 2_666 .
O12 W2 O12' 21.4(12) . .
O13' W2 O12' 83.2(15) . .
O2 W2 O21 156.6(13) . 2_666
O13 W2 O21 57.6(14) . 2_666
O17 W2 O21 97.4(13) . 2_666
O16 W2 O21 95.1(11) 2_666 2_666
O12 W2 O21 56.1(15) . 2_666
O13' W2 O21 76.4(14) . 2_666
O12' W2 O21 74.6(15) . 2_666
O2 W2 O19 161.9(13) . .
O13 W2 O19 84.2(15) . .
O17 W2 O19 67.5(12) . .
O16 W2 O19 67.6(11) 2_666 .
O12 W2 O19 84.2(16) . .
O13' W2 O19 106.8(15) . .
O12' W2 O19 105.6(15) . .
O21 W2 O19 41.5(12) 2_666 .
O3 W3 O14' 112.4(18) . .
O3 W3 O13 109.7(14) . .
O14' W3 O13 138(2) . .
O3 W3 O22' 110.0(15) . .
O14' W3 O22' 94.5(18) . .
O13 W3 O22' 74.1(17) . .
O3 W3 O11 99.4(12) . .
O14' W3 O11 80.9(18) . .
O13 W3 O11 89.1(14) . .
O22' W3 O11 149.6(16) . .
O3 W3 O14 93.4(13) . .
O14' W3 O14 21.0(16) . .
O13 W3 O14 156.3(16) . .
O22' W3 O14 93.4(15) . .
O11 W3 O14 92.5(14) . .
O3 W3 O22 94.3(14) . .
O14' W3 O22 89.3(19) . .
O13 W3 O22 91.0(17) . .
O22' W3 O22 20.2(13) . .
O11 W3 O22 165.5(15) . .
O14 W3 O22 81.7(15) . .
O3 W3 O13' 91.2(13) . .
O14' W3 O13' 154.2(19) . .
O13 W3 O13' 19.8(12) . .
O22' W3 O13' 86.7(15) . .
O11 W3 O13' 85.1(13) . .
O14 W3 O13' 175.2(15) . .
O22 W3 O13' 99.7(15) . .
O3 W3 O18 159.1(11) . 2_666
O14' W3 O18 54.5(17) . 2_666
O13 W3 O18 85.9(14) . 2_666
O22' W3 O18 59.7(14) . 2_666
O11 W3 O18 94.6(12) . 2_666
O14 W3 O18 70.4(13) . 2_666
O22 W3 O18 70.9(13) . 2_666
O13' W3 O18 105.6(13) . 2_666
O3 W3 O21 154.7(11) . 2_666
O14' W3 O21 85.5(18) . 2_666
O13 W3 O21 53.5(14) . 2_666
O22' W3 O21 85.0(15) . 2_666
O11 W3 O21 64.7(12) . 2_666
O14 W3 O21 106.3(14) . 2_666
O22 W3 O21 104.0(15) . 2_666
O13' W3 O21 68.9(13) . 2_666
O18 W3 O21 46.2(11) 2_666 2_666
O4 W4 O14' 111.3(18) . .
O4 W4 O10 97.6(12) . .
O14' W4 O10 82.9(16) . .
O4 W4 O16 99.1(11) . .
O14' W4 O16 149.3(17) . .
O10 W4 O16 88.9(10) . .
O4 W4 O15 101.4(13) . .
O14' W4 O15 91.3(17) . .
O10 W4 O15 161.0(13) . .
O16 W4 O15 86.9(12) . .
O4 W4 O14 89.7(15) . .
O14' W4 O14 23.0(14) . .
O10 W4 O14 93.4(13) . .
O16 W4 O14 170.5(13) . .
O15 W4 O14 88.0(14) . .
O4 W4 O18 160.1(12) . 2_666
O14' W4 O18 57.1(17) . 2_666
O10 W4 O18 96.7(11) . 2_666
O16 W4 O18 94.9(10) . 2_666
O15 W4 O18 65.2(13) . 2_666
O14 W4 O18 75.7(14) . 2_666
O4 W4 O19 158.5(13) . 2_666
O14' W4 O19 82.5(18) . 2_666
O10 W4 O19 66.9(12) . 2_666
O16 W4 O19 67.1(11) . 2_666
O15 W4 O19 94.5(13) . 2_666
O14 W4 O19 105.4(15) . 2_666
O18 W4 O19 41.4(11) 2_666 2_666
O5 W5 O8 99.2(12) . .
O5 W5 O9 99.4(16) . .
O8 W5 O9 88.0(11) . .
O5 W5 O17 100.9(12) . 2_666
O8 W5 O17 159.8(12) . 2_666
O9 W5 O17 88.3(11) . 2_666
O5 W5 O10 100.7(13) . .
O8 W5 O10 87.5(11) . .
O9 W5 O10 159.9(15) . .
O17 W5 O10 89.2(10) 2_666 .
O5 W5 O20 158.1(14) . 2_666
O8 W5 O20 65.2(12) . 2_666
O9 W5 O20 66.1(14) . 2_666
O17 W5 O20 95.2(12) 2_666 2_666
O10 W5 O20 94.2(12) . 2_666
O5 W5 O19 162.2(14) . 2_666
O8 W5 O19 93.1(13) . 2_666
O9 W5 O19 93.8(15) . 2_666
O17 W5 O19 67.4(12) 2_666 2_666
O10 W5 O19 66.9(12) . 2_666
O20 W5 O19 39.7(12) 2_666 2_666
O6 W6 O22' 109.1(15) . 2_666
O6 W6 O15 101.5(13) . 2_666
O22' W6 O15 95.3(15) 2_666 2_666
O6 W6 O7 100.1(12) . .
O22' W6 O7 150.1(15) 2_666 .
O15 W6 O7 85.4(14) 2_666 .
O6 W6 O9 97.5(14) . .
O22' W6 O9 81.0(15) 2_666 .
O15 W6 O9 160.8(16) 2_666 .
O7 W6 O9 88.6(11) . .
O6 W6 O22 90.6(16) . 2_666
O22' W6 O22 22.3(13) 2_666 2_666
O15 W6 O22 87.0(16) 2_666 2_666
O7 W6 O22 168.0(16) . 2_666
O9 W6 O22 95.6(15) . 2_666
O6 W6 O18 160.4(11) . .
O22' W6 O18 61.3(14) 2_666 .
O15 W6 O18 64.7(13) 2_666 .
O7 W6 O18 92.7(12) . .
O9 W6 O18 97.5(14) . .
O22 W6 O18 75.6(15) 2_666 .
O6 W6 O20 154.5(11) . 2_666
O22' W6 O20 85.3(15) 2_666 2_666
O15 W6 O20 97.9(13) 2_666 2_666
O7 W6 O20 65.1(12) . 2_666
O9 W6 O20 63.1(14) . 2_666
O22 W6 O20 106.9(16) 2_666 2_666
O18 W6 O20 45.0(11) . 2_666
O1 Co1 N1 172.1(9) . 2_647
O1 Co1 N5 89.9(8) . .
N1 Co1 N5 90.8(9) 2_647 .
O1 Co1 N4 94.0(9) . 1_655
N1 Co1 N4 93.7(10) 2_647 1_655
N5 Co1 N4 97.8(9) . 1_655
O1 Co1 O2W 84.5(9) . .
N1 Co1 O2W 87.5(10) 2_647 .
N5 Co1 O2W 94.2(9) . .
N4 Co1 O2W 167.8(10) 1_655 .
O1 Co1 O1W 84.9(8) . .
N1 Co1 O1W 94.0(9) 2_647 .
N5 Co1 O1W 174.6(9) . .
N4 Co1 O1W 84.3(10) 1_655 .
O2W Co1 O1W 83.6(9) . .
O19 B1 O19 180(3) 2_666 .
O19 B1 O20 114(2) 2_666 .
O19 B1 O20 66(2) . .
O19 B1 O20 66(2) 2_666 2_666
O19 B1 O20 114(2) . 2_666
O20 B1 O20 180(3) . 2_666
O19 B1 O18 111.3(19) 2_666 .
O19 B1 O18 68.7(19) . .
O20 B1 O18 106.9(17) . .
O20 B1 O18 73.1(17) 2_666 .
O19 B1 O18 68.7(19) 2_666 2_666
O19 B1 O18 111.3(19) . 2_666
O20 B1 O18 73.1(17) . 2_666
O20 B1 O18 106.9(17) 2_666 2_666
O18 B1 O18 180.000(5) . 2_666
O19 B1 O21 67(2) 2_666 .
O19 B1 O21 113(2) . .
O20 B1 O21 73.7(18) . .
O20 B1 O21 106.3(18) 2_666 .
O18 B1 O21 75.7(17) . .
O18 B1 O21 104.3(17) 2_666 .
O19 B1 O21 113(2) 2_666 2_666
O19 B1 O21 67(2) . 2_666
O20 B1 O21 106.3(18) . 2_666
O20 B1 O21 73.7(18) 2_666 2_666
O18 B1 O21 104.3(17) . 2_666
O18 B1 O21 75.7(17) 2_666 2_666
O21 B1 O21 180.000(5) . 2_666
W1 O1 Co1 160.0(12) . .
W6 O7 W1 137.0(15) . .
W5 O8 W1 136.2(16) . .
W5 O9 W6 136(2) . .
W4 O10 W5 135.1(15) . .
W1 O11 W3 135.1(17) . .
O12' O12 W1 110(5) . .
O12' O12 W2 86(4) . .
W1 O12 W2 146(2) . .
O12 O12' W2 72(4) . .
O12 O12' W1 51(4) . .
W2 O12' W1 116(2) . .
O13' O13 W3 106(4) . .
O13' O13 W2 86(4) . .
W3 O13 W2 150(2) . .
O13 O13' W2 71(4) . .
O13 O13' W3 54(4) . .
W2 O13' W3 119.2(19) . .
O14' O14 W4 72(5) . .
O14' O14 W3 56(4) . .
W4 O14 W3 121(2) . .
O14 O14' W3 103(5) . .
O14 O14' W4 85(5) . .
W3 O14' W4 149(3) . .
W6 O15 W4 134.2(19) 2_666 .
W2 O16 W4 134.1(12) 2_666 .
W2 O17 W5 134.6(14) . 2_666
B1 O18 O19 52.3(16) . .
B1 O18 W4 126.0(16) . 2_666
O19 O18 W4 73.7(17) . 2_666
B1 O18 W6 122.6(16) . .
O19 O18 W6 136(2) . .
W4 O18 W6 95.0(11) 2_666 .
B1 O18 W3 120.3(16) . 2_666
O19 O18 W3 131(2) . 2_666
W4 O18 W3 93.0(11) 2_666 2_666
W6 O18 W3 91.2(10) . 2_666
B1 O19 O20 60.5(19) . .
B1 O19 O21 61.2(19) . 2_666
O20 O19 O21 99(3) . 2_666
B1 O19 O18 59.0(17) . .
O20 O19 O18 98(3) . .
O21 O19 O18 95(3) 2_666 .
B1 O19 W5 126(2) . 2_666
O20 O19 W5 66.0(18) . 2_666
O21 O19 W5 131(2) 2_666 2_666
O18 O19 W5 132(2) . 2_666
B1 O19 W2 125(2) . .
O20 O19 W2 130(2) . .
O21 O19 W2 63.5(17) 2_666 .
O18 O19 W2 128(2) . .
W5 O19 W2 90.0(13) 2_666 .
B1 O19 W4 124(2) . 2_666
O20 O19 W4 130(2) . 2_666
O21 O19 W4 128(2) 2_666 2_666
O18 O19 W4 64.9(16) . 2_666
W5 O19 W4 90.5(13) 2_666 2_666
W2 O19 W4 90.6(13) . 2_666
B1 O20 O19 53.8(18) . .
B1 O20 W5 128(2) . 2_666
O19 O20 W5 74.3(19) . 2_666
B1 O20 W1 119.6(19) . 2_666
O19 O20 W1 134(2) . 2_666
W5 O20 W1 95.2(13) 2_666 2_666
B1 O20 W6 119.3(18) . 2_666
O19 O20 W6 133(2) . 2_666
W5 O20 W6 94.3(13) 2_666 2_666
W1 O20 W6 92.1(12) 2_666 2_666
B1 O21 O19 51.9(16) . 2_666
B1 O21 W2 127(2) . 2_666
O19 O21 W2 75.0(19) 2_666 2_666
B1 O21 W1 120.0(18) . 2_666
O19 O21 W1 136(2) 2_666 2_666
W2 O21 W1 97.1(13) 2_666 2_666
B1 O21 W3 117.7(19) . 2_666
O19 O21 W3 131(2) 2_666 2_666
W2 O21 W3 95.1(12) 2_666 2_666
W1 O21 W3 92.4(12) 2_666 2_666
O22' O22 W6 75(5) . 2_666
O22' O22 W3 60(4) . .
W6 O22 W3 122(2) 2_666 .
O22 O22' W3 100(5) . .
O22 O22' W6 83(5) . 2_666
W3 O22' W6 141(2) . 2_666
C2 C1 C6 123(2) . .
C2 C1 N6 119(2) . .
C6 C1 N6 118(2) . .
C1 C2 C3 118(2) . .
C2 C3 N3 121(2) . .
C2 C3 C4 122(2) . .
N3 C3 C4 117(2) . .
C5 C4 C3 114(2) . .
C6 C5 C4 126(3) . .
C6 C5 N2 117(2) . .
C4 C5 N2 117(2) . .
C5 C6 C1 116(2) . .
C8 C7 N6 106(2) . .
C7 C8 N5 111(2) . .
N5 C9 N6 110(2) . .
N3 C10 C11 108(3) . .
N4 C11 C10 109(3) . .
N4 C12 N3 108(3) . .
C14 C13 N2 110(3) . .
C13 C14 N1 107(3) . .
N1 C15 N2 113(3) . .
C15 N1 C14 106(3) . .
C15 N1 Co1 128(2) . 2_647
C14 N1 Co1 125(2) . 2_647
C15 N2 C13 104(2) . .
C15 N2 C5 126(3) . .
C13 N2 C5 130(3) . .
C10 N3 C12 107(2) . .
C10 N3 C3 127(2) . .
C12 N3 C3 125(2) . .
C12 N4 C11 109(3) . .
C12 N4 Co1 125(2) . 1_455
C11 N4 Co1 125(2) . 1_455
C9 N5 C8 108(2) . .
C9 N5 Co1 123.0(19) . .
C8 N5 Co1 126.4(18) . .
C9 N6 C7 106(2) . .
C9 N6 C1 127(2) . .
C7 N6 C1 127(2) . .

loop_
_geom_bond_atom_site_label_1
_geom_bond_atom_site_label_2
_geom_bond_distance
_geom_bond_site_symmetry_2
W1 O12 1.69(4) .
W1 O1 1.736(19) .
W1 O11 1.88(3) .
W1 O8 1.90(2) .
W1 O7 1.90(3) .
W1 O12' 2.06(4) .
W1 O21 2.35(4) 2_666
W1 O20 2.40(4) 2_666
W2 O2 1.64(2) .
W2 O13 1.84(3) .
W2 O17 1.87(2) .
W2 O16 1.88(2) 2_666
W2 O12 1.93(3) .
W2 O13' 1.94(4) .
W2 O12' 2.02(4) .
W2 O21 2.27(4) 2_666
W2 O19 2.45(4) .
W3 O3 1.66(2) .
W3 O14' 1.76(4) .
W3 O13 1.79(3) .
W3 O22' 1.82(4) .
W3 O11 1.89(3) .
W3 O14 2.06(4) .
W3 O22 2.07(4) .
W3 O13' 2.12(4) .
W3 O18 2.46(3) 2_666
W3 O21 2.48(4) 2_666
W4 O4 1.70(2) .
W4 O14' 1.85(4) .
W4 O10 1.87(3) .
W4 O16 1.90(2) .
W4 O15 1.92(3) .
W4 O14 1.93(4) .
W4 O18 2.32(3) 2_666
W4 O19 2.46(4) 2_666
W5 O5 1.64(2) .
W5 O8 1.86(2) .
W5 O9 1.88(3) .
W5 O17 1.89(2) 2_666
W5 O10 1.90(3) .
W5 O20 2.32(3) 2_666
W5 O19 2.45(4) 2_666
W6 O6 1.73(2) .
W6 O22' 1.85(4) 2_666
W6 O15 1.85(3) 2_666
W6 O7 1.85(3) .
W6 O9 1.89(3) .
W6 O22 1.90(4) 2_666
W6 O18 2.38(3) .
W6 O20 2.45(4) 2_666
Co1 O1 2.09(2) .
Co1 N1 2.11(3) 2_647
Co1 N5 2.12(2) .
Co1 N4 2.12(3) 1_655
Co1 O2W 2.15(2) .
Co1 O1W 2.17(2) .
B1 O19 1.44(4) 2_666
B1 O19 1.44(4) .
B1 O20 1.55(4) .
B1 O20 1.55(4) 2_666
B1 O18 1.56(3) .
B1 O18 1.56(3) 2_666
B1 O21 1.60(3) .
B1 O21 1.60(3) 2_666
O12 O12' 0.74(4) .
O13 O13' 0.75(4) .
O14 O14' 0.76(5) .
O15 W6 1.85(3) 2_666
O16 W2 1.88(2) 2_666
O17 W5 1.89(2) 2_666
O18 O19 1.69(5) .
O18 W4 2.32(3) 2_666
O18 W3 2.46(3) 2_666
O19 O20 1.62(5) .
O19 O21 1.68(5) 2_666
O19 W5 2.45(4) 2_666
O19 W4 2.46(4) 2_666
O20 W5 2.32(3) 2_666
O20 W1 2.40(4) 2_666
O20 W6 2.45(4) 2_666
O21 O19 1.68(5) 2_666
O21 W2 2.27(3) 2_666
O21 W1 2.35(4) 2_666
O21 W3 2.48(4) 2_666
O22 O22' 0.73(4) .
O22 W6 1.90(4) 2_666
O22' W6 1.85(4) 2_666
C1 C2 1.37(3) .
C1 C6 1.39(4) .
C1 N6 1.46(3) .
C2 C3 1.38(4) .
C3 N3 1.40(3) .
C3 C4 1.45(4) .
C4 C5 1.37(4) .
C5 C6 1.35(4) .
C5 N2 1.48(4) .
C7 C8 1.32(4) .
C7 N6 1.41(3) .
C8 N5 1.32(4) .
C9 N5 1.32(3) .
C9 N6 1.34(4) .
C10 N3 1.36(4) .
C10 C11 1.37(4) .
C11 N4 1.35(4) .
C12 N4 1.34(3) .
C12 N3 1.40(3) .
C13 C14 1.32(5) .
C13 N2 1.35(4) .
C14 N1 1.36(4) .
C15 N1 1.29(4) .
C15 N2 1.33(4) .
N1 Co1 2.11(3) 2_647
N4 Co1 2.12(2) 1_455
